data_7019230
loop_
_publ_author_name
'Li, Junye'
'Wang, Chenggen'
'Li, Xiaoyan'
'Sun, Hongjian'

_publ_section_title
;
 C-Cl bond activation of ortho-chlorinated benzamides by nickel and cobalt
 compounds supported with phosphine ligands.
;
_journal_issue 28
_journal_name_full 'Dalton transactions (Cambridge, England : 2003)'
_journal_page_first 8715
_journal_page_last 8722
_journal_paper_doi 10.1039/c2dt12395a
_journal_volume 41
_journal_year 2012
_chemical_formula_sum 'C34 H40 Cl Co N2 O2 P2'
_chemical_formula_weight 665.00
_chemical_name_systematic
;
?
;
_space_group_IT_number 14
_symmetry_cell_setting monoclinic
_symmetry_space_group_name_Hall '-P 2ybc'
_symmetry_space_group_name_H-M 'P 1 21/c 1'
_atom_sites_solution_hydrogens geom
_atom_sites_solution_primary direct
_atom_sites_solution_secondary difmap
_audit_creation_method SHELXL-97
_cell_angle_alpha 90.00
_cell_angle_beta 98.1320(10)
_cell_angle_gamma 90.00
_cell_formula_units_Z 4
_cell_length_a 9.9389(6)
_cell_length_b 28.7709(17)
_cell_length_c 11.8115(7)
_cell_measurement_temperature 293(2)
_cell_volume 3343.5(3)
_computing_structure_refinement 'SHELXL-97 (Sheldrick, 1997)'
_computing_structure_solution 'SHELXS-97 (Sheldrick, 1990)'
_diffrn_ambient_temperature 293(2)
_diffrn_measured_fraction_theta_full 0.998
_diffrn_measured_fraction_theta_max 0.998
_diffrn_radiation_monochromator graphite
_diffrn_radiation_source 'fine-focus sealed tube'
_diffrn_radiation_type MoK\a
_diffrn_radiation_wavelength 0.71073
_diffrn_reflns_av_R_equivalents 0.0400
_diffrn_reflns_av_sigmaI/netI 0.0503
_diffrn_reflns_limit_h_max 12
_diffrn_reflns_limit_h_min -12
_diffrn_reflns_limit_k_max 29
_diffrn_reflns_limit_k_min -35
_diffrn_reflns_limit_l_max 11
_diffrn_reflns_limit_l_min -14
_diffrn_reflns_number 17944
_diffrn_reflns_theta_full 26.00
_diffrn_reflns_theta_max 26.00
_diffrn_reflns_theta_min 1.42
_exptl_absorpt_coefficient_mu 0.721
_exptl_absorpt_correction_T_max 0.9249
_exptl_absorpt_correction_T_min 0.8872
_exptl_crystal_density_diffrn 1.321
_exptl_crystal_density_method 'not measured'
_exptl_crystal_F_000 1392
_exptl_crystal_size_max 0.17
_exptl_crystal_size_mid 0.14
_exptl_crystal_size_min 0.11
_refine_diff_density_max 1.386
_refine_diff_density_min -1.869
_refine_diff_density_rms 0.121
_refine_ls_extinction_method none
_refine_ls_goodness_of_fit_ref 1.042
_refine_ls_hydrogen_treatment constr
_refine_ls_matrix_type full
_refine_ls_number_parameters 387
_refine_ls_number_reflns 6570
_refine_ls_number_restraints 0
_refine_ls_restrained_S_all 1.042
_refine_ls_R_factor_all 0.0897
_refine_ls_R_factor_gt 0.0675
_refine_ls_shift/su_max 0.001
_refine_ls_shift/su_mean 0.000
_refine_ls_structure_factor_coef Fsqd
_refine_ls_weighting_details 'calc w=1/[\s^2^(Fo^2^)+(0.1181P)^2^+9.4235P] where P=(Fo^2^+2Fc^2^)/3'
_refine_ls_weighting_scheme calc
_refine_ls_wR_factor_gt 0.1945
_refine_ls_wR_factor_ref 0.2143
_reflns_number_gt 4917
_reflns_number_total 6570
_reflns_threshold_expression >2sigma(I)
_cod_data_source_file c2dt12395a.txt
_cod_data_source_block 12
_cod_depositor_comments
;
The following automatic conversions were performed:

'_symmetry_cell_setting' value 'Monoclinic' changed to 'monoclinic'
according to /home/saulius/struct/CIF-dictionaries/cif_core.dic
dictionary named 'cif_core.dic' version 2.4.1 from 2010-06-29.

Automatic conversion script
Id: cif_fix_values 1891 2012-01-12 08:04:46Z andrius 
;
_cod_original_sg_symbol_H-M P2(1)/c
_cod_database_code 7019230

loop_
_symmetry_equiv_pos_as_xyz
'x, y, z'
'-x, y+1/2, -z+1/2'
'-x, -y, -z'
'x, -y-1/2, z-1/2'

loop_
_atom_site_label
_atom_site_type_symbol
_atom_site_fract_x
_atom_site_fract_y
_atom_site_fract_z
_atom_site_U_iso_or_equiv
_atom_site_adp_type
_atom_site_occupancy
_atom_site_symmetry_multiplicity
_atom_site_calc_flag
_atom_site_refinement_flags
C1 C 0.5053(4) 0.12277(15) 0.9676(4) 0.0212(9) Uani 1 1 d .
C2 C 0.3972(5) 0.10348(16) 0.8936(4) 0.0266(10) Uani 1 1 d .
H2 H 0.4136 0.0897 0.8256 0.032 Uiso 1 1 calc R
C3 C 0.2657(5) 0.10469(17) 0.9208(4) 0.0311(11) Uani 1 1 d .
H3 H 0.1953 0.0914 0.8710 0.037 Uiso 1 1 calc R
C4 C 0.2377(5) 0.12531(18) 1.0209(5) 0.0331(11) Uani 1 1 d .
H4 H 0.1490 0.1269 1.0373 0.040 Uiso 1 1 calc R
C5 C 0.3445(5) 0.14360(17) 1.0963(4) 0.0291(10) Uani 1 1 d .
H5 H 0.3275 0.1572 1.1644 0.035 Uiso 1 1 calc R
C6 C 0.4760(5) 0.14179(15) 1.0709(4) 0.0234(9) Uani 1 1 d .
C7 C 0.5936(5) 0.15972(15) 1.1486(4) 0.0231(9) Uani 1 1 d .
C8 C 0.8358(4) 0.16778(15) 1.1684(4) 0.0238(9) Uani 1 1 d .
C9 C 0.8684(5) 0.15588(18) 1.2834(4) 0.0321(11) Uani 1 1 d .
H9 H 0.8079 0.1381 1.3183 0.038 Uiso 1 1 calc R
C10 C 0.9892(6) 0.1701(2) 1.3463(5) 0.0401(13) Uani 1 1 d .
H10 H 1.0081 0.1617 1.4229 0.048 Uiso 1 1 calc R
C11 C 1.0834(5) 0.1967(2) 1.2981(5) 0.0396(13) Uani 1 1 d .
C12 C 1.0520(5) 0.20768(19) 1.1830(5) 0.0361(12) Uani 1 1 d .
H12 H 1.1139 0.2249 1.1482 0.043 Uiso 1 1 calc R
C13 C 0.9316(5) 0.19376(17) 1.1182(4) 0.0286(10) Uani 1 1 d .
H13 H 0.9141 0.2016 1.0411 0.034 Uiso 1 1 calc R
C14 C 1.2128(6) 0.2132(3) 1.3687(6) 0.0593(18) Uani 1 1 d .
H14A H 1.2670 0.2296 1.3206 0.089 Uiso 1 1 calc R
H14B H 1.2628 0.1869 1.4026 0.089 Uiso 1 1 calc R
H14C H 1.1912 0.2336 1.4279 0.089 Uiso 1 1 calc R
C15 C 0.9465(6) 0.1129(3) 0.7257(5) 0.0539(18) Uani 1 1 d .
C16 C 1.0366(6) 0.1565(3) 0.7165(5) 0.059(2) Uani 1 1 d .
H16 H 1.0211 0.1840 0.7540 0.071 Uiso 1 1 calc R
C17 C 1.1359(8) 0.1531(4) 0.6536(7) 0.081(3) Uani 1 1 d .
H17 H 1.1907 0.1787 0.6456 0.097 Uiso 1 1 calc R
C18 C 1.1593(10) 0.1122(5) 0.5999(7) 0.090(3) Uani 1 1 d .
H18 H 1.2307 0.1115 0.5569 0.108 Uiso 1 1 calc R
C19 C 1.0888(10) 0.0744(5) 0.6048(7) 0.089(3) Uani 1 1 d .
H19 H 1.1100 0.0472 0.5687 0.107 Uiso 1 1 calc R
C20 C 0.9735(9) 0.0768(3) 0.6706(7) 0.072(2) Uani 1 1 d .
C21 C 0.8429(5) 0.11740(17) 0.8072(4) 0.0285(10) Uani 1 1 d .
C22 C 0.6382(5) 0.09685(16) 0.6804(4) 0.0266(10) Uani 1 1 d .
C23 C 0.6476(5) 0.12395(17) 0.5847(4) 0.0308(11) Uani 1 1 d .
H23 H 0.7092 0.1485 0.5896 0.037 Uiso 1 1 calc R
C24 C 0.5658(6) 0.11475(19) 0.4814(4) 0.0347(12) Uani 1 1 d .
H24 H 0.5741 0.1334 0.4184 0.042 Uiso 1 1 calc R
C25 C 0.4727(5) 0.07874(19) 0.4696(4) 0.0335(11) Uani 1 1 d .
C26 C 0.4666(5) 0.05107(18) 0.5656(4) 0.0327(11) Uani 1 1 d .
H26 H 0.4068 0.0260 0.5598 0.039 Uiso 1 1 calc R
C27 C 0.5457(5) 0.05951(16) 0.6686(4) 0.0275(10) Uani 1 1 d .
H27 H 0.5382 0.0404 0.7309 0.033 Uiso 1 1 calc R
C28 C 0.3811(7) 0.0705(2) 0.3590(5) 0.0487(15) Uani 1 1 d .
H28A H 0.3002 0.0889 0.3574 0.073 Uiso 1 1 calc R
H28B H 0.3571 0.0382 0.3527 0.073 Uiso 1 1 calc R
H28C H 0.4274 0.0792 0.2962 0.073 Uiso 1 1 calc R
C29 C 0.5974(6) 0.24482(17) 0.9721(4) 0.0360(12) Uani 1 1 d .
H29A H 0.5765 0.2734 0.9314 0.054 Uiso 1 1 calc R
H29B H 0.6757 0.2492 1.0288 0.054 Uiso 1 1 calc R
H29C H 0.5213 0.2357 1.0089 0.054 Uiso 1 1 calc R
C30 C 0.4818(5) 0.20212(17) 0.7659(4) 0.0317(11) Uani 1 1 d .
H30A H 0.4737 0.2325 0.7321 0.048 Uiso 1 1 calc R
H30B H 0.4029 0.1957 0.8017 0.048 Uiso 1 1 calc R
H30C H 0.4890 0.1794 0.7076 0.048 Uiso 1 1 calc R
C31 C 0.7596(5) 0.22713(18) 0.7969(5) 0.0342(11) Uani 1 1 d .
H31A H 0.7730 0.2085 0.7320 0.051 Uiso 1 1 calc R
H31B H 0.8439 0.2298 0.8474 0.051 Uiso 1 1 calc R
H31C H 0.7287 0.2575 0.7715 0.051 Uiso 1 1 calc R
C32 C 0.6670(6) 0.04721(19) 1.1581(5) 0.0400(13) Uani 1 1 d .
H32A H 0.5707 0.0525 1.1440 0.060 Uiso 1 1 calc R
H32B H 0.7069 0.0670 1.2193 0.060 Uiso 1 1 calc R
H32C H 0.6844 0.0153 1.1790 0.060 Uiso 1 1 calc R
C33 C 0.9216(6) 0.0518(2) 1.0769(6) 0.0439(14) Uani 1 1 d .
H33A H 0.9359 0.0220 1.1130 0.066 Uiso 1 1 calc R
H33B H 0.9543 0.0757 1.1304 0.066 Uiso 1 1 calc R
H33C H 0.9699 0.0532 1.0121 0.066 Uiso 1 1 calc R
C34 C 0.6942(7) 0.01008(19) 0.9420(5) 0.0483(16) Uani 1 1 d .
H34A H 0.7184 -0.0176 0.9855 0.072 Uiso 1 1 calc R
H34B H 0.7413 0.0107 0.8765 0.072 Uiso 1 1 calc R
H34C H 0.5979 0.0104 0.9173 0.072 Uiso 1 1 calc R
Cl1 Cl 0.8967(4) 0.02741(13) 0.6796(3) 0.1277(11) Uani 1 1 d .
Co Co 0.69192(6) 0.129701(19) 0.94792(5) 0.01877(19) Uani 1 1 d .
N1 N 0.7104(4) 0.15483(12) 1.1030(3) 0.0214(8) Uani 1 1 d .
N2 N 0.7127(4) 0.10732(13) 0.7891(3) 0.0241(8) Uani 1 1 d .
O1 O 0.5818(3) 0.17718(12) 1.2441(3) 0.0314(8) Uani 1 1 d .
O2 O 0.8855(3) 0.13368(12) 0.9064(3) 0.0274(7) Uani 1 1 d .
P1 P 0.74092(12) 0.06025(4) 1.02976(10) 0.0242(3) Uani 1 1 d .
P2 P 0.63274(12) 0.19978(4) 0.87245(10) 0.0229(3) Uani 1 1 d .

loop_
_atom_site_aniso_label
_atom_site_aniso_U_11
_atom_site_aniso_U_22
_atom_site_aniso_U_33
_atom_site_aniso_U_23
_atom_site_aniso_U_13
_atom_site_aniso_U_12
C1 0.022(2) 0.019(2) 0.023(2) 0.0036(17) 0.0032(18) 0.0021(16)
C2 0.027(2) 0.026(2) 0.026(2) 0.0023(19) 0.0012(19) -0.0028(19)
C3 0.023(2) 0.033(3) 0.036(3) 0.004(2) -0.001(2) -0.003(2)
C4 0.017(2) 0.038(3) 0.046(3) 0.006(2) 0.009(2) 0.0007(19)
C5 0.026(2) 0.032(3) 0.031(2) 0.001(2) 0.008(2) 0.004(2)
C6 0.026(2) 0.021(2) 0.024(2) 0.0044(17) 0.0052(18) 0.0006(17)
C7 0.025(2) 0.020(2) 0.025(2) 0.0018(17) 0.0060(18) 0.0012(17)
C8 0.022(2) 0.022(2) 0.027(2) -0.0041(18) 0.0017(18) 0.0016(17)
C9 0.030(3) 0.035(3) 0.031(3) 0.002(2) 0.004(2) -0.004(2)
C10 0.038(3) 0.049(3) 0.030(3) 0.002(2) -0.006(2) -0.002(2)
C11 0.030(3) 0.044(3) 0.043(3) -0.009(3) -0.002(2) -0.006(2)
C12 0.030(3) 0.039(3) 0.041(3) -0.007(2) 0.009(2) -0.007(2)
C13 0.027(2) 0.032(3) 0.027(2) -0.003(2) 0.0039(19) -0.005(2)
C14 0.037(3) 0.083(5) 0.054(4) -0.010(4) -0.006(3) -0.021(3)
C15 0.031(3) 0.109(6) 0.023(3) 0.005(3) 0.006(2) 0.030(3)
C16 0.023(3) 0.121(6) 0.033(3) 0.005(3) -0.001(2) 0.015(3)
C17 0.045(4) 0.138(8) 0.060(5) 0.033(5) 0.010(4) 0.014(5)
C18 0.071(6) 0.143(10) 0.057(5) 0.019(6) 0.018(4) 0.054(6)
C19 0.075(6) 0.145(10) 0.049(4) 0.017(5) 0.017(4) 0.054(6)
C20 0.084(6) 0.070(5) 0.064(5) 0.000(4) 0.012(4) 0.023(4)
C21 0.029(3) 0.033(3) 0.025(2) 0.005(2) 0.008(2) 0.007(2)
C22 0.029(2) 0.028(2) 0.022(2) -0.0048(19) 0.0036(19) 0.0054(19)
C23 0.033(3) 0.030(3) 0.030(3) -0.001(2) 0.006(2) 0.001(2)
C24 0.043(3) 0.037(3) 0.025(2) 0.001(2) 0.007(2) 0.008(2)
C25 0.037(3) 0.039(3) 0.024(2) -0.006(2) 0.003(2) 0.009(2)
C26 0.033(3) 0.033(3) 0.033(3) -0.007(2) 0.005(2) 0.003(2)
C27 0.033(3) 0.025(2) 0.025(2) 0.0008(18) 0.0052(19) 0.0065(19)
C28 0.057(4) 0.054(4) 0.032(3) -0.008(3) -0.004(3) 0.004(3)
C29 0.050(3) 0.023(2) 0.035(3) -0.001(2) 0.005(2) 0.007(2)
C30 0.034(3) 0.028(2) 0.033(3) 0.009(2) 0.002(2) 0.007(2)
C31 0.034(3) 0.030(3) 0.040(3) 0.010(2) 0.009(2) -0.001(2)
C32 0.052(3) 0.032(3) 0.038(3) 0.012(2) 0.011(3) 0.001(2)
C33 0.032(3) 0.040(3) 0.058(4) 0.015(3) 0.002(3) 0.011(2)
C34 0.081(5) 0.024(3) 0.036(3) 0.001(2) -0.003(3) 0.001(3)
Cl1 0.121(3) 0.129(3) 0.136(3) -0.004(2) 0.031(2) 0.018(2)
Co 0.0183(3) 0.0182(3) 0.0202(3) 0.0011(2) 0.0040(2) 0.0003(2)
N1 0.0219(19) 0.0212(18) 0.0214(18) -0.0013(14) 0.0044(15) -0.0006(14)
N2 0.025(2) 0.026(2) 0.0216(19) -0.0007(15) 0.0045(15) 0.0024(16)
O1 0.0304(18) 0.0374(19) 0.0279(18) -0.0062(15) 0.0099(14) -0.0038(14)
O2 0.0208(16) 0.0375(19) 0.0246(17) 0.0044(14) 0.0060(13) -0.0010(13)
P1 0.0257(6) 0.0200(6) 0.0268(6) 0.0034(5) 0.0034(5) 0.0013(4)
P2 0.0259(6) 0.0190(6) 0.0245(6) 0.0030(4) 0.0055(5) 0.0020(4)

loop_
_atom_type_symbol
_atom_type_description
_atom_type_scat_dispersion_real
_atom_type_scat_dispersion_imag
_atom_type_scat_source
C C 0.0033 0.0016 'International Tables Vol C Tables 4.2.6.8 and 6.1.1.4'
Co Co 0.3494 0.9721 'International Tables Vol C Tables 4.2.6.8 and 6.1.1.4'
H H 0.0000 0.0000 'International Tables Vol C Tables 4.2.6.8 and 6.1.1.4'
N N 0.0061 0.0033 'International Tables Vol C Tables 4.2.6.8 and 6.1.1.4'
O O 0.0106 0.0060 'International Tables Vol C Tables 4.2.6.8 and 6.1.1.4'
P P 0.1023 0.0942 'International Tables Vol C Tables 4.2.6.8 and 6.1.1.4'
Cl Cl 0.1484 0.1585 'International Tables Vol C Tables 4.2.6.8 and 6.1.1.4'

loop_
_geom_angle_atom_site_label_1
_geom_angle_atom_site_label_2
_geom_angle_atom_site_label_3
_geom_angle
C2 C1 C6 117.5(4)
C2 C1 Co 129.6(3)
C6 C1 Co 112.8(3)
C3 C2 C1 120.6(4)
C3 C2 H2 119.7
C1 C2 H2 119.7
C4 C3 C2 121.1(5)
C4 C3 H3 119.4
C2 C3 H3 119.4
C3 C4 C5 118.8(4)
C3 C4 H4 120.6
C5 C4 H4 120.6
C6 C5 C4 120.4(5)
C6 C5 H5 119.8
C4 C5 H5 119.8
C5 C6 C1 121.4(4)
C5 C6 C7 122.8(4)
C1 C6 C7 115.8(4)
O1 C7 N1 126.4(4)
O1 C7 C6 122.3(4)
N1 C7 C6 111.4(4)
C9 C8 C13 117.6(4)
C9 C8 N1 122.1(4)
C13 C8 N1 120.3(4)
C10 C9 C8 121.1(5)
C10 C9 H9 119.5
C8 C9 H9 119.5
C9 C10 C11 121.8(5)
C9 C10 H10 119.1
C11 C10 H10 119.1
C12 C11 C10 117.1(5)
C12 C11 C14 121.7(5)
C10 C11 C14 121.2(5)
C13 C12 C11 122.2(5)
C13 C12 H12 118.9
C11 C12 H12 118.9
C12 C13 C8 120.3(5)
C12 C13 H13 119.9
C8 C13 H13 119.9
C11 C14 H14A 109.5
C11 C14 H14B 109.5
H14A C14 H14B 109.5
C11 C14 H14C 109.5
H14A C14 H14C 109.5
H14B C14 H14C 109.5
C20 C15 C21 127.5(8)
C20 C15 C16 117.2(6)
C21 C15 C16 115.2(6)
C17 C16 C15 117.6(8)
C17 C16 H16 121.2
C15 C16 H16 121.2
C16 C17 C18 120.9(10)
C16 C17 H17 119.6
C18 C17 H17 119.6
C19 C18 C17 124.7(9)
C19 C18 H18 117.6
C17 C18 H18 117.6
C18 C19 C20 116.6(10)
C18 C19 H19 121.7
C20 C19 H19 121.7
C15 C20 C19 122.9(9)
C15 C20 Cl1 123.0(7)
C19 C20 Cl1 113.7(7)
O2 C21 N2 114.9(4)
O2 C21 C15 116.7(5)
N2 C21 C15 128.5(5)
C23 C22 C27 117.8(4)
C23 C22 N2 122.0(4)
C27 C22 N2 120.1(4)
C22 C23 C24 120.6(5)
C22 C23 H23 119.7
C24 C23 H23 119.7
C25 C24 C23 122.0(5)
C25 C24 H24 119.0
C23 C24 H24 119.0
C24 C25 C26 116.8(5)
C24 C25 C28 121.4(5)
C26 C25 C28 121.8(5)
C27 C26 C25 122.3(5)
C27 C26 H26 118.9
C25 C26 H26 118.9
C26 C27 C22 120.5(5)
C26 C27 H27 119.8
C22 C27 H27 119.8
C25 C28 H28A 109.5
C25 C28 H28B 109.5
H28A C28 H28B 109.5
C25 C28 H28C 109.5
H28A C28 H28C 109.5
H28B C28 H28C 109.5
P2 C29 H29A 109.5
P2 C29 H29B 109.5
H29A C29 H29B 109.5
P2 C29 H29C 109.5
H29A C29 H29C 109.5
H29B C29 H29C 109.5
P2 C30 H30A 109.5
P2 C30 H30B 109.5
H30A C30 H30B 109.5
P2 C30 H30C 109.5
H30A C30 H30C 109.5
H30B C30 H30C 109.5
P2 C31 H31A 109.5
P2 C31 H31B 109.5
H31A C31 H31B 109.5
P2 C31 H31C 109.5
H31A C31 H31C 109.5
H31B C31 H31C 109.5
P1 C32 H32A 109.5
P1 C32 H32B 109.5
H32A C32 H32B 109.5
P1 C32 H32C 109.5
H32A C32 H32C 109.5
H32B C32 H32C 109.5
P1 C33 H33A 109.5
P1 C33 H33B 109.5
H33A C33 H33B 109.5
P1 C33 H33C 109.5
H33A C33 H33C 109.5
H33B C33 H33C 109.5
P1 C34 H34A 109.5
P1 C34 H34B 109.5
H34A C34 H34B 109.5
P1 C34 H34C 109.5
H34A C34 H34C 109.5
H34B C34 H34C 109.5
C1 Co N1 83.64(17)
C1 Co N2 107.91(17)
N1 Co N2 168.41(16)
C1 Co O2 172.71(16)
N1 Co O2 103.65(14)
N2 Co O2 64.80(14)
C1 Co P1 90.58(13)
N1 Co P1 86.54(11)
N2 Co P1 94.11(11)
O2 Co P1 89.93(10)
C1 Co P2 86.43(13)
N1 Co P2 91.41(11)
N2 Co P2 88.45(11)
O2 Co P2 93.25(10)
P1 Co P2 176.55(5)
C7 N1 C8 119.5(4)
C7 N1 Co 116.0(3)
C8 N1 Co 124.5(3)
C21 N2 C22 124.7(4)
C21 N2 Co 90.4(3)
C22 N2 Co 142.9(3)
C21 O2 Co 89.9(3)
C34 P1 C32 102.3(3)
C34 P1 C33 103.4(3)
C32 P1 C33 102.4(3)
C34 P1 Co 116.35(19)
C32 P1 Co 117.09(19)
C33 P1 Co 113.31(19)
C30 P2 C29 101.9(2)
C30 P2 C31 101.8(2)
C29 P2 C31 102.7(3)
C30 P2 Co 116.85(17)
C29 P2 Co 116.48(17)
C31 P2 Co 114.89(17)

loop_
_geom_bond_atom_site_label_1
_geom_bond_atom_site_label_2
_geom_bond_distance
C1 C2 1.399(6)
C1 C6 1.405(6)
C1 Co 1.912(4)
C2 C3 1.390(7)
C2 H2 0.9300
C3 C4 1.385(7)
C3 H3 0.9300
C4 C5 1.389(7)
C4 H4 0.9300
C5 C6 1.383(6)
C5 H5 0.9300
C6 C7 1.473(6)
C7 O1 1.255(5)
C7 N1 1.355(6)
C8 C9 1.393(7)
C8 C13 1.406(7)
C8 N1 1.420(6)
C9 C10 1.381(7)
C9 H9 0.9300
C10 C11 1.391(8)
C10 H10 0.9300
C11 C12 1.388(8)
C11 C14 1.507(7)
C12 C13 1.385(7)
C12 H12 0.9300
C13 H13 0.9300
C14 H14A 0.9600
C14 H14B 0.9600
C14 H14C 0.9600
C15 C20 1.273(10)
C15 C21 1.511(7)
C15 C16 1.555(11)
C16 C17 1.320(9)
C16 H16 0.9300
C17 C18 1.371(14)
C17 H17 0.9300
C18 C19 1.300(14)
C18 H18 0.9300
C19 C20 1.474(12)
C19 H19 0.9300
C20 Cl1 1.624(10)
C21 O2 1.278(6)
C21 N2 1.314(6)
C22 C23 1.388(7)
C22 C27 1.408(7)
C22 N2 1.420(6)
C23 C24 1.392(7)
C23 H23 0.9300
C24 C25 1.383(8)
C24 H24 0.9300
C25 C26 1.394(7)
C25 C28 1.502(7)
C26 C27 1.374(7)
C26 H26 0.9300
C27 H27 0.9300
C28 H28A 0.9600
C28 H28B 0.9600
C28 H28C 0.9600
C29 P2 1.818(5)
C29 H29A 0.9600
C29 H29B 0.9600
C29 H29C 0.9600
C30 P2 1.818(5)
C30 H30A 0.9600
C30 H30B 0.9600
C30 H30C 0.9600
C31 P2 1.823(5)
C31 H31A 0.9600
C31 H31B 0.9600
C31 H31C 0.9600
C32 P1 1.815(5)
C32 H32A 0.9600
C32 H32B 0.9600
C32 H32C 0.9600
C33 P1 1.820(5)
C33 H33A 0.9600
C33 H33B 0.9600
C33 H33C 0.9600
C34 P1 1.799(6)
C34 H34A 0.9600
C34 H34B 0.9600
C34 H34C 0.9600
Co N1 1.953(4)
Co N2 2.021(4)
Co O2 2.055(3)
Co P1 2.2430(13)
Co P2 2.2489(12)
